data_1519326
loop_
_publ_author_name
'Light, Mark E.'
'Jimenez, J. L.'
'Hursthouse, Michael B.'
'Palacios, J. C.'
'Gordillo, R.'
'Clemente, F. R.'
'Cintas, P.'
'Babiano, R.'
'Avalos, M.'

_publ_section_title
;
 trans-3-(Tetra-O-acetyl-D-arabino-tetritol-1'-yl)-2-(2-phenyl-4-benzyl-1,3-
 dioxo-2,4-diazapentyl)-2-phenylthiirane
;
_journal_name_full 'Crystal Structure Report Archive'
_journal_page_first 131
_journal_year 2001
_chemical_formula_sum 'C36 H38 N2 O10 S'
_chemical_formula_weight 690.74
_space_group_IT_number 4
_symmetry_cell_setting monoclinic
_symmetry_space_group_name_Hall 'P 2yb'
_symmetry_space_group_name_H-M 'P 1 21 1'
_atom_sites_solution_hydrogens geom
_atom_sites_solution_primary direct
_atom_sites_solution_secondary difmap
_cell_angle_alpha 90.00
_cell_angle_beta 95.6680(10)
_cell_angle_gamma 90.00
_cell_formula_units_Z 2
_cell_length_a 7.8231(2)
_cell_length_b 12.9445(3)
_cell_length_c 17.3686(4)
_cell_measurement_reflns_used 10147
_cell_measurement_temperature 180(2)
_cell_measurement_theta_max 27.48
_cell_measurement_theta_min 1.00
_cell_volume 1750.25(7)
_computing_cell_refinement 'DENZO (Otwinowski & Minor, 1997) & COLLECT (Hooft, 1998)'
_computing_data_collection 'COLLECT (Hooft, 1998)'
_computing_data_reduction 'DENZO (Otwinowski & Minor, 1997) & COLLECT (Hooft, 1998)'
_computing_structure_refinement 'SHELXL-97 (Sheldrick, 1997)'
_computing_structure_solution 'SHELXS-97 (Sheldrick, 1990)'
_diffrn_ambient_temperature 180(2)
_diffrn_detector_area_resol_mean 9.091
_diffrn_measured_fraction_theta_full 0.997
_diffrn_measured_fraction_theta_max 0.997
_diffrn_measurement_device_type 'Bruker-Nonius KappaCCD'
_diffrn_measurement_method '\F & \w scans'
_diffrn_radiation_monochromator graphite
_diffrn_radiation_source 'Bruker-Nonius FR591 rotating anode'
_diffrn_radiation_type MoK\a
_diffrn_radiation_wavelength 0.71073
_diffrn_reflns_av_R_equivalents 0.0762
_diffrn_reflns_av_sigmaI/netI 0.0679
_diffrn_reflns_limit_h_max 9
_diffrn_reflns_limit_h_min -9
_diffrn_reflns_limit_k_max 15
_diffrn_reflns_limit_k_min -15
_diffrn_reflns_limit_l_max 20
_diffrn_reflns_limit_l_min -20
_diffrn_reflns_number 13193
_diffrn_reflns_theta_full 25.03
_diffrn_reflns_theta_max 25.03
_diffrn_reflns_theta_min 2.97
_exptl_absorpt_coefficient_mu 0.152
_exptl_absorpt_correction_type multi-scan
_exptl_absorpt_process_details 'SORTAV (Blessing, 1997)'
_exptl_crystal_colour colourless
_exptl_crystal_density_diffrn 1.311
_exptl_crystal_density_method 'not measured'
_exptl_crystal_description block
_exptl_crystal_F_000 728
_exptl_crystal_size_max 0.20
_exptl_crystal_size_mid 0.10
_exptl_crystal_size_min 0.10
_refine_diff_density_max 0.173
_refine_diff_density_min -0.243
_refine_diff_density_rms 0.040
_refine_ls_abs_structure_details 'Flack H D (1983), Acta Cryst. A39, 876-881'
_refine_ls_abs_structure_Flack 0.01(6)
_refine_ls_extinction_coef 0.0147(18)
_refine_ls_extinction_expression Fc^*^=kFc[1+0.001xFc^2^\l^3^/sin(2\q)]^-1/4^
_refine_ls_extinction_method SHELXL
_refine_ls_goodness_of_fit_ref 1.027
_refine_ls_hydrogen_treatment constr
_refine_ls_matrix_type full
_refine_ls_number_parameters 448
_refine_ls_number_reflns 5997
_refine_ls_number_restraints 1
_refine_ls_restrained_S_all 1.027
_refine_ls_R_factor_all 0.0475
_refine_ls_R_factor_gt 0.0418
_refine_ls_shift/su_max 0.007
_refine_ls_shift/su_mean 0.000
_refine_ls_structure_factor_coef Fsqd
_refine_ls_weighting_details 'calc w=1/[\s^2^(Fo^2^)+(0.0595P)^2^+0.0000P] where P=(Fo^2^+2Fc^2^)/3'
_refine_ls_weighting_scheme calc
_refine_ls_wR_factor_gt 0.1006
_refine_ls_wR_factor_ref 0.1037
_reflns_number_gt 5488
_reflns_number_total 5997
_reflns_threshold_expression >2sigma(I)
_cod_data_source_file eCrystal-131.cif
_cod_data_source_block 01esp001
_cod_depositor_comments
;
Citation :
Light, Mark E. and Jimenez, J. L. and Hursthouse, Michael B. and 
Palacios, J. C. and Gordillo, R. and Clemente, F. R. and Cintas, P. and 
Babiano, R. and Avalos, M. (2001) 
University of Southampton, Crystal Structure Report Archive. 
(doi:10.5258/ecrystals/131)

More at:
http://ecrystals.chem.soton.ac.uk/131/

The following automatic conversions were performed:

'_symmetry_cell_setting' value 'Monoclinic' changed to 'monoclinic'
according to the built-in table from CIF Core dictionary named
'cif_core.dic' version 2.4.1 from 2010-06-29.

Automatic conversion script
Id: cif_fix_values 3105 2015-03-04 15:46:00Z robertas 
;
_cod_original_sg_symbol_H-M P2(1)
_cod_database_code 1519326

loop_
_symmetry_equiv_pos_as_xyz
'x, y, z'
'-x, y+1/2, -z'

loop_
_atom_site_label
_atom_site_type_symbol
_atom_site_fract_x
_atom_site_fract_y
_atom_site_fract_z
_atom_site_U_iso_or_equiv
_atom_site_adp_type
_atom_site_occupancy
_atom_site_symmetry_multiplicity
_atom_site_calc_flag
_atom_site_refinement_flags
_atom_site_disorder_assembly
_atom_site_disorder_group
C1 C 0.5026(3) 0.5533(3) 1.04484(15) 0.0367(6) Uani 1 1 d . . .
H1 H 0.5573 0.4922 1.0295 0.044 Uiso 1 1 calc R . .
C2 C 0.5090(4) 0.5795(3) 1.12317(18) 0.0498(9) Uani 1 1 d . . .
H2 H 0.5660 0.5354 1.1612 0.060 Uiso 1 1 calc R . .
C3 C 0.4323(4) 0.6698(3) 1.14535(18) 0.0506(9) Uani 1 1 d . . .
H3 H 0.4381 0.6879 1.1985 0.061 Uiso 1 1 calc R . .
C4 C 0.3488(4) 0.7325(3) 1.09126(19) 0.0529(9) Uani 1 1 d . . .
H4 H 0.2975 0.7947 1.1067 0.064 Uiso 1 1 calc R . .
C5 C 0.3383(4) 0.7059(3) 1.01372(17) 0.0430(7) Uani 1 1 d . . .
H5 H 0.2771 0.7492 0.9764 0.052 Uiso 1 1 calc R . .
C6 C 0.4164(3) 0.6165(2) 0.98994(14) 0.0299(6) Uani 1 1 d . . .
C7 C 0.4103(3) 0.5911(2) 0.90493(14) 0.0297(6) Uani 1 1 d . . .
H7A H 0.4324 0.5165 0.8987 0.036 Uiso 1 1 calc R . .
H7B H 0.2940 0.6064 0.8796 0.036 Uiso 1 1 calc R . .
C8 C 0.4967(3) 0.7577(2) 0.84448(16) 0.0316(6) Uani 1 1 d . . .
H8A H 0.5171 0.8027 0.8899 0.047 Uiso 1 1 calc R . .
H8B H 0.3756 0.7621 0.8240 0.047 Uiso 1 1 calc R . .
H8C H 0.5693 0.7799 0.8047 0.047 Uiso 1 1 calc R . .
C9 C 0.6929(3) 0.6067(2) 0.86256(13) 0.0228(5) Uani 1 1 d . . .
C10 C 0.8770(3) 0.7613(2) 0.88868(14) 0.0243(5) Uani 1 1 d . . .
C11 C 0.9375(3) 0.8517(2) 0.85794(16) 0.0327(6) Uani 1 1 d . . .
H11 H 0.9487 0.8565 0.8041 0.039 Uiso 1 1 calc R . .
C12 C 0.9815(4) 0.9347(2) 0.90586(19) 0.0448(7) Uani 1 1 d . . .
H12 H 1.0243 0.9962 0.8848 0.054 Uiso 1 1 calc R . .
C13 C 0.9635(4) 0.9292(3) 0.98448(19) 0.0475(8) Uani 1 1 d . . .
H13 H 0.9938 0.9864 1.0172 0.057 Uiso 1 1 calc R . .
C14 C 0.9017(4) 0.8403(3) 1.01437(17) 0.0433(8) Uani 1 1 d . . .
H14 H 0.8875 0.8366 1.0680 0.052 Uiso 1 1 calc R . .
C15 C 0.8592(3) 0.7549(2) 0.96712(15) 0.0320(6) Uani 1 1 d . . .
H15 H 0.8185 0.6931 0.9885 0.038 Uiso 1 1 calc R . .
C16 C 0.9353(3) 0.63811(18) 0.78741(13) 0.0202(5) Uani 1 1 d . . .
C17 C 0.8729(3) 0.55470(19) 0.72935(13) 0.0197(5) Uani 1 1 d . . .
C18 C 0.9698(3) 0.45422(18) 0.74323(13) 0.0206(5) Uani 1 1 d . . .
C19 C 0.8904(3) 0.36642(19) 0.76844(13) 0.0232(5) Uani 1 1 d . . .
H19 H 0.7723 0.3685 0.7769 0.028 Uiso 1 1 calc R . .
C20 C 0.9826(3) 0.2759(2) 0.78123(14) 0.0286(6) Uani 1 1 d . . .
H20 H 0.9276 0.2161 0.7988 0.034 Uiso 1 1 calc R . .
C21 C 1.1552(3) 0.2716(2) 0.76867(15) 0.0312(6) Uani 1 1 d . . .
H21 H 1.2177 0.2089 0.7770 0.037 Uiso 1 1 calc R . .
C22 C 1.2357(3) 0.3593(2) 0.74388(15) 0.0325(6) Uani 1 1 d . . .
H22 H 1.3540 0.3571 0.7358 0.039 Uiso 1 1 calc R . .
C23 C 1.1433(3) 0.4505(2) 0.73077(14) 0.0262(6) Uani 1 1 d . . .
H23 H 1.1983 0.5103 0.7133 0.031 Uiso 1 1 calc R . .
C24 C 0.8374(3) 0.59019(18) 0.64678(13) 0.0199(5) Uani 1 1 d . . .
H24 H 0.8738 0.5400 0.6078 0.024 Uiso 1 1 calc R . .
C25 C 0.8559(3) 0.70205(18) 0.62462(13) 0.0182(5) Uani 1 1 d . . .
H25 H 0.8368 0.7472 0.6697 0.022 Uiso 1 1 calc R . .
C26 C 1.1333(3) 0.78415(19) 0.64453(14) 0.0217(5) Uani 1 1 d . . .
C27 C 1.3181(3) 0.7606(2) 0.63792(16) 0.0308(6) Uani 1 1 d . . .
H27A H 1.3842 0.8250 0.6403 0.046 Uiso 1 1 calc R . .
H27B H 1.3295 0.7259 0.5885 0.046 Uiso 1 1 calc R . .
H27C H 1.3620 0.7153 0.6806 0.046 Uiso 1 1 calc R . .
C28 C 0.7336(3) 0.73329(17) 0.55496(13) 0.0182(5) Uani 1 1 d . . .
H28 H 0.6126 0.7236 0.5675 0.022 Uiso 1 1 calc R . .
C29 C 0.6301(3) 0.60864(18) 0.46008(14) 0.0233(5) Uani 1 1 d . . .
C30 C 0.6749(3) 0.5561(2) 0.38858(15) 0.0335(6) Uani 1 1 d . . .
H30A H 0.5925 0.5004 0.3750 0.050 Uiso 1 1 calc R . .
H30B H 0.7909 0.5271 0.3975 0.050 Uiso 1 1 calc R . .
H30C H 0.6709 0.6061 0.3461 0.050 Uiso 1 1 calc R . .
C31 C 0.7579(3) 0.84506(17) 0.52999(13) 0.0193(5) Uani 1 1 d . . .
H31 H 0.8806 0.8553 0.5203 0.023 Uiso 1 1 calc R . .
C32 C 0.8153(3) 0.99530(18) 0.60641(16) 0.0278(6) Uani 1 1 d . . .
C33 C 0.7894(4) 1.0444(2) 0.68226(16) 0.0373(7) Uani 1 1 d . . .
H33A H 0.9013 1.0604 0.7102 0.056 Uiso 1 1 calc R . .
H33B H 0.7267 0.9968 0.7131 0.056 Uiso 1 1 calc R . .
H33C H 0.7232 1.1083 0.6732 0.056 Uiso 1 1 calc R . .
C34 C 0.6444(3) 0.87717(18) 0.45885(13) 0.0211(5) Uani 1 1 d . . .
H34A H 0.6621 0.9514 0.4485 0.025 Uiso 1 1 calc R . .
H34B H 0.6757 0.8374 0.4136 0.025 Uiso 1 1 calc R . .
C35 C 0.3688(3) 0.80668(18) 0.41329(14) 0.0214(5) Uani 1 1 d . . .
C36 C 0.1873(3) 0.7974(2) 0.43197(15) 0.0274(6) Uani 1 1 d . . .
H36A H 0.1098 0.8025 0.3842 0.041 Uiso 1 1 calc R . .
H36B H 0.1619 0.8532 0.4673 0.041 Uiso 1 1 calc R . .
H36C H 0.1710 0.7306 0.4567 0.041 Uiso 1 1 calc R . .
N1 N 0.8255(2) 0.67511(15) 0.83871(11) 0.0217(4) Uani 1 1 d . . .
N2 N 0.5384(3) 0.65113(17) 0.86675(11) 0.0250(5) Uani 1 1 d . . .
O1 O 0.7284(2) 0.51729(13) 0.87793(10) 0.0298(4) Uani 1 1 d . . .
O2 O 1.0795(2) 0.67379(13) 0.78434(9) 0.0248(4) Uani 1 1 d . . .
O3 O 1.03310(19) 0.71004(12) 0.60772(9) 0.0210(4) Uani 1 1 d . . .
O4 O 1.0786(2) 0.85704(14) 0.67718(10) 0.0281(4) Uani 1 1 d . . .
O5 O 0.76302(19) 0.66945(12) 0.48994(9) 0.0209(4) Uani 1 1 d . . .
O6 O 0.4966(2) 0.60181(13) 0.48867(11) 0.0298(4) Uani 1 1 d . . .
O7 O 0.7233(2) 0.90566(12) 0.59634(9) 0.0210(4) Uani 1 1 d . . .
O8 O 0.9045(2) 1.02729(14) 0.55946(12) 0.0358(5) Uani 1 1 d . . .
O9 O 0.46555(19) 0.85889(12) 0.46975(9) 0.0210(4) Uani 1 1 d . . .
O10 O 0.4253(2) 0.77216(13) 0.35636(10) 0.0266(4) Uani 1 1 d . . .
S1 S 0.64855(7) 0.55121(4) 0.69156(3) 0.02142(15) Uani 1 1 d . . .

loop_
_atom_site_aniso_label
_atom_site_aniso_U_11
_atom_site_aniso_U_22
_atom_site_aniso_U_33
_atom_site_aniso_U_23
_atom_site_aniso_U_13
_atom_site_aniso_U_12
C1 0.0338(15) 0.0426(15) 0.0340(15) 0.0018(14) 0.0047(11) -0.0071(14)
C2 0.0421(18) 0.072(2) 0.0340(16) 0.0086(16) -0.0023(13) -0.0135(17)
C3 0.0416(18) 0.080(3) 0.0327(16) -0.0151(18) 0.0139(14) -0.0176(17)
C4 0.0456(19) 0.072(2) 0.0450(19) -0.0139(18) 0.0218(16) 0.0036(17)
C5 0.0338(16) 0.0614(19) 0.0360(15) -0.0048(15) 0.0146(13) 0.0076(15)
C6 0.0174(12) 0.0434(16) 0.0297(13) -0.0011(13) 0.0067(10) -0.0073(11)
C7 0.0210(13) 0.0401(14) 0.0290(13) 0.0002(12) 0.0069(10) -0.0045(11)
C8 0.0238(13) 0.0379(15) 0.0326(14) -0.0006(13) 0.0001(11) 0.0074(12)
C9 0.0220(13) 0.0303(15) 0.0166(11) -0.0027(11) 0.0040(9) -0.0003(10)
C10 0.0190(12) 0.0308(13) 0.0224(12) -0.0041(11) -0.0016(9) 0.0027(10)
C11 0.0343(15) 0.0331(14) 0.0308(14) -0.0057(12) 0.0038(11) -0.0015(12)
C12 0.0487(19) 0.0352(16) 0.0503(18) -0.0124(15) 0.0046(14) -0.0093(14)
C13 0.0450(19) 0.0476(19) 0.0485(19) -0.0245(16) -0.0031(14) -0.0052(15)
C14 0.0422(17) 0.060(2) 0.0257(14) -0.0153(15) -0.0052(12) 0.0046(15)
C15 0.0290(14) 0.0399(15) 0.0263(14) -0.0033(13) -0.0007(11) 0.0055(12)
C16 0.0186(13) 0.0232(12) 0.0184(11) 0.0032(10) 0.0006(9) 0.0023(10)
C17 0.0154(11) 0.0231(11) 0.0209(11) 0.0020(11) 0.0037(9) -0.0009(10)
C18 0.0243(13) 0.0218(12) 0.0159(11) -0.0022(10) 0.0033(10) 0.0019(10)
C19 0.0246(13) 0.0267(12) 0.0182(11) -0.0017(10) 0.0022(9) 0.0021(10)
C20 0.0397(15) 0.0230(12) 0.0226(12) -0.0010(11) 0.0003(11) 0.0017(11)
C21 0.0365(15) 0.0286(13) 0.0284(14) -0.0005(12) 0.0028(11) 0.0159(12)
C22 0.0294(14) 0.0358(14) 0.0331(14) -0.0010(12) 0.0076(11) 0.0119(12)
C23 0.0243(13) 0.0280(13) 0.0271(13) 0.0004(11) 0.0071(10) 0.0023(10)
C24 0.0151(11) 0.0221(11) 0.0226(12) -0.0008(10) 0.0022(9) 0.0001(9)
C25 0.0113(11) 0.0225(11) 0.0216(11) -0.0014(10) 0.0049(9) -0.0003(9)
C26 0.0175(12) 0.0243(12) 0.0232(12) 0.0089(11) 0.0019(9) -0.0010(10)
C27 0.0148(12) 0.0438(16) 0.0337(14) 0.0056(13) 0.0020(10) 0.0001(11)
C28 0.0138(11) 0.0224(12) 0.0190(11) -0.0029(10) 0.0048(9) -0.0002(9)
C29 0.0223(14) 0.0166(11) 0.0296(13) 0.0008(10) -0.0036(10) 0.0019(9)
C30 0.0269(14) 0.0337(14) 0.0388(14) -0.0132(14) -0.0028(11) 0.0065(12)
C31 0.0170(11) 0.0201(12) 0.0217(12) -0.0016(10) 0.0066(9) 0.0015(9)
C32 0.0230(14) 0.0171(12) 0.0404(16) 0.0013(12) -0.0121(12) 0.0028(10)
C33 0.0399(16) 0.0251(13) 0.0434(16) -0.0074(14) -0.0130(12) 0.0064(12)
C34 0.0152(12) 0.0249(12) 0.0236(12) 0.0030(10) 0.0041(9) -0.0008(10)
C35 0.0201(12) 0.0214(12) 0.0223(12) 0.0056(11) -0.0008(10) 0.0004(9)
C36 0.0218(13) 0.0356(15) 0.0244(12) 0.0046(11) 0.0000(10) -0.0022(10)
N1 0.0193(10) 0.0246(11) 0.0215(10) -0.0007(9) 0.0038(8) 0.0002(8)
N2 0.0190(11) 0.0326(11) 0.0239(10) -0.0011(9) 0.0043(8) 0.0002(9)
O1 0.0334(10) 0.0280(10) 0.0293(10) 0.0049(8) 0.0099(8) 0.0040(8)
O2 0.0152(9) 0.0321(10) 0.0270(9) 0.0000(8) 0.0016(7) -0.0018(7)
O3 0.0118(8) 0.0282(9) 0.0234(8) 0.0021(7) 0.0047(6) 0.0014(7)
O4 0.0199(9) 0.0260(9) 0.0382(10) 0.0029(8) 0.0016(7) -0.0031(7)
O5 0.0167(8) 0.0251(9) 0.0210(8) -0.0050(7) 0.0019(6) 0.0011(7)
O6 0.0236(10) 0.0273(9) 0.0384(10) -0.0029(8) 0.0031(8) -0.0064(7)
O7 0.0191(8) 0.0184(8) 0.0253(9) -0.0030(7) 0.0014(7) 0.0003(6)
O8 0.0273(10) 0.0287(10) 0.0502(12) 0.0068(9) -0.0014(9) -0.0077(8)
O9 0.0164(8) 0.0261(8) 0.0204(8) 0.0004(7) 0.0019(6) 0.0012(7)
O10 0.0282(9) 0.0278(9) 0.0244(9) -0.0026(8) 0.0053(7) -0.0005(7)
S1 0.0169(3) 0.0240(3) 0.0232(3) 0.0028(3) 0.0011(2) -0.0022(2)

loop_
_atom_type_symbol
_atom_type_description
_atom_type_scat_dispersion_real
_atom_type_scat_dispersion_imag
_atom_type_scat_source
C C 0.0033 0.0016 'International Tables Vol C Tables 4.2.6.8 and 6.1.1.4'
N N 0.0061 0.0033 'International Tables Vol C Tables 4.2.6.8 and 6.1.1.4'
O O 0.0106 0.0060 'International Tables Vol C Tables 4.2.6.8 and 6.1.1.4'
S S 0.1246 0.1234 'International Tables Vol C Tables 4.2.6.8 and 6.1.1.4'
H H 0.0000 0.0000 'International Tables Vol C Tables 4.2.6.8 and 6.1.1.4'

loop_
_geom_angle_atom_site_label_1
_geom_angle_atom_site_label_2
_geom_angle_atom_site_label_3
_geom_angle
_geom_angle_site_symmetry_1
_geom_angle_site_symmetry_3
C6 C1 C2 119.8(3) . .
C3 C2 C1 120.0(3) . .
C4 C3 C2 120.2(3) . .
C3 C4 C5 120.2(3) . .
C4 C5 C6 120.6(3) . .
C1 C6 C5 119.2(3) . .
C1 C6 C7 120.9(2) . .
C5 C6 C7 119.9(2) . .
N2 C7 C6 111.6(2) . .
O1 C9 N2 125.6(2) . .
O1 C9 N1 119.3(2) . .
N2 C9 N1 115.1(2) . .
C15 C10 C11 120.0(3) . .
C15 C10 N1 119.7(2) . .
C11 C10 N1 120.3(2) . .
C12 C11 C10 119.9(3) . .
C11 C12 C13 120.6(3) . .
C14 C13 C12 119.3(3) . .
C13 C14 C15 120.9(3) . .
C10 C15 C14 119.3(3) . .
O2 C16 N1 122.1(2) . .
O2 C16 C17 118.3(2) . .
N1 C16 C17 119.5(2) . .
C24 C17 C18 117.17(19) . .
C24 C17 C16 115.5(2) . .
C18 C17 C16 112.38(18) . .
C24 C17 S1 65.28(12) . .
C18 C17 S1 119.24(17) . .
C16 C17 S1 119.51(16) . .
C19 C18 C23 119.6(2) . .
C19 C18 C17 121.4(2) . .
C23 C18 C17 119.0(2) . .
C20 C19 C18 120.1(2) . .
C19 C20 C21 120.6(2) . .
C22 C21 C20 119.6(2) . .
C21 C22 C23 120.1(2) . .
C22 C23 C18 120.1(2) . .
C17 C24 C25 121.5(2) . .
C17 C24 S1 65.59(12) . .
C25 C24 S1 118.70(16) . .
O3 C25 C24 103.74(17) . .
O3 C25 C28 111.03(17) . .
C24 C25 C28 112.94(19) . .
O4 C26 O3 124.1(2) . .
O4 C26 C27 126.1(2) . .
O3 C26 C27 109.7(2) . .
O5 C28 C25 109.62(18) . .
O5 C28 C31 106.71(17) . .
C25 C28 C31 113.06(18) . .
O6 C29 O5 123.1(2) . .
O6 C29 C30 126.6(2) . .
O5 C29 C30 110.3(2) . .
O7 C31 C34 111.30(18) . .
O7 C31 C28 104.47(17) . .
C34 C31 C28 114.48(19) . .
O8 C32 O7 122.7(2) . .
O8 C32 C33 126.3(2) . .
O7 C32 C33 111.0(2) . .
O9 C34 C31 110.24(18) . .
O10 C35 O9 123.5(2) . .
O10 C35 C36 125.5(2) . .
O9 C35 C36 110.9(2) . .
C16 N1 C10 120.0(2) . .
C16 N1 C9 118.57(19) . .
C10 N1 C9 117.59(19) . .
C9 N2 C8 124.6(2) . .
C9 N2 C7 116.9(2) . .
C8 N2 C7 118.1(2) . .
C26 O3 C25 118.32(17) . .
C29 O5 C28 117.09(18) . .
C32 O7 C31 115.20(19) . .
C35 O9 C34 117.59(18) . .
C24 S1 C17 49.13(10) . .

loop_
_geom_bond_atom_site_label_1
_geom_bond_atom_site_label_2
_geom_bond_distance
_geom_bond_site_symmetry_2
C1 C6 1.380(4) .
C1 C2 1.398(4) .
C2 C3 1.385(5) .
C3 C4 1.359(5) .
C4 C5 1.384(5) .
C5 C6 1.391(4) .
C6 C7 1.509(4) .
C7 N2 1.476(3) .
C8 N2 1.462(4) .
C9 O1 1.213(3) .
C9 N2 1.347(3) .
C9 N1 1.455(3) .
C10 C15 1.386(4) .
C10 C11 1.389(4) .
C10 N1 1.446(3) .
C11 C12 1.381(4) .
C12 C13 1.388(5) .
C13 C14 1.370(5) .
C14 C15 1.397(4) .
C16 O2 1.225(3) .
C16 N1 1.383(3) .
C16 C17 1.524(3) .
C17 C24 1.505(3) .
C17 C18 1.513(3) .
C17 S1 1.813(2) .
C18 C19 1.387(3) .
C18 C23 1.396(3) .
C19 C20 1.383(4) .
C20 C21 1.390(4) .
C21 C22 1.388(4) .
C22 C23 1.391(4) .
C24 C25 1.509(3) .
C24 S1 1.808(2) .
C25 O3 1.449(3) .
C25 C28 1.521(3) .
C26 O4 1.201(3) .
C26 O3 1.358(3) .
C26 C27 1.493(3) .
C28 O5 1.436(3) .
C28 C31 1.528(3) .
C29 O6 1.203(3) .
C29 O5 1.365(3) .
C29 C30 1.488(4) .
C31 O7 1.442(3) .
C31 C34 1.507(3) .
C32 O8 1.198(3) .
C32 O7 1.368(3) .
C32 C33 1.494(4) .
C34 O9 1.450(3) .
C35 O10 1.208(3) .
C35 O9 1.358(3) .
C35 C36 1.492(4) .
